data_2101310
loop_
_publ_author_name
'Marsh, R. E.'
'Bernal, I.'

_publ_section_title
;
 More space-group changes
;
_journal_issue 3
_journal_name_full 'Acta Crystallographica Section B'
_journal_page_first 300
_journal_page_last 307
_journal_paper_doi 10.1107/S0108768194011857
_journal_volume 51
_journal_year 1995
_chemical_formula_moiety 'C14 H24 Cu1 N2 O7,2(H2 O)'
_chemical_formula_sum 'C14 H26 Cu N2 O9'
_symmetry_cell_setting tetragonal
_symmetry_space_group_name_Hall 'P 41n 2abw'
_symmetry_space_group_name_H-M 'P 43 21 2'
_cell_angle_alpha 90
_cell_angle_beta 90
_cell_angle_gamma 90
_cell_formula_units_Z 4
_cell_length_a 7.2170(10)
_cell_length_b 7.2170(10)
_cell_length_c 34.553(7)
_cell_volume 1799.7(5)
_diffrn_radiation_type Mo
_diffrn_radiation_wavelength 0.71073
_cod_data_source_file cr0484.cif
_cod_data_source_block cr0484e
_cod_original_cell_volume 1800
_cod_original_formula_sum 'C14 H26 Cu1 N2 O9'
_cod_database_code 2101310

loop_
_atom_site_label
_atom_site_fract_x
_atom_site_fract_y
_atom_site_fract_z
_atom_site_U_iso_or_equiv
Cu .6917(2) .3083(2) .25 .0310(2)
O(1) .5883(6) .6228(6) .27310(10) .0458(11)
C(1) .3974(10) .6612(10) .2697(2) .054(2)
C(2) .6655(13) .6460(11) .3102(2) .059(2)
C(3) .8545(10) .5573(9) .3094(2) .0498(17)
N .8437(6) .3560(6) .30060(10) .0329(11)
C(4) 1.0327(9) .2860(12) .2939(2) .0523(19)
C(5) 1.0417(9) .0909(11) .2792(2) .056(2)
O(2) .8860(12) .0363(12) .2599(2) .055(3)
C(6) .7500(10) .2516(10) .3318(2) .0447(17)
C(7) .5725(9) .1607(9) .3190(2) .0387(14)
O(3) .5335(5) .1635(6) .28340(10) .0417(9)
O(4) .4783(7) .0817(7) .34420(10) .0602(12)
O(W) .5768(12) .6425(10) .1155(2) .115(2)
H(1a) .378(7) .817(9) .2730(10) 3.8(13)
H(1b) .334(9) .606(8) .288(2) 3.9(16)
H(2a) .579(11) .581(11) .329(2) 7.(2)
H(2b) .673(11) .759(11) .316(2) 7.(2)
H(3a) .921(8) .568(8) .333(2) 3.0(12)
H(3b) .927(7) .632(7) .2860(10) 3.0(12)
H(4a) 1.112(9) .290(9) .318(2) 4.9(15)
H(4b) 1.084(8) .354(8) .277(2) 4.1(16)
H(6a) .701(9) .358(9) .354(2) 5.3(15)
H(6b) .821(9) .159(10) .343(2) 4.7(15)
H(Wa) .711(19) .647(17) .119(4) 17.(5)
H(Wb) .58(2) .78(2) .096(4) 18.(5)
H(5a) .972 .010 .295 5.0
H(5b) 1.168 .054 .278 5.0
H(5c) 1.061 .011 .301 5.0
H(5d) 1.148 .078 .262 5.0
